data_1573944
loop_
_publ_author_name
'Shehzad, Aamir'
'Yi, Qiuhao'
'Cui, Chaonan'
'Luo, Zhixun'

_publ_section_title
;
 Electrocatalytic nitrogen reduction to ammonia by graphene-supported
 Au<sub>4</sub>Cu<sub>2</sub> and Au<sub>2</sub>Ag<sub>2</sub>
 nanoclusters.
;
_journal_issue 12
_journal_name_full Nanoscale
_journal_page_first 7453
_journal_page_last 7459
_journal_paper_doi 10.1039/d4nr05341a
_journal_volume 17
_journal_year 2025
_chemical_formula_moiety 'C26 H20 Au P, 1/3(C H2 Cl2)'
_chemical_formula_sum 'C26.33333 H20.66667 Au Cl0.66667 P'
_chemical_formula_weight 788.66
_space_group_crystal_system monoclinic
_space_group_IT_number 14
_space_group_name_Hall '-P 2yn'
_space_group_name_H-M_alt 'P 1 21/n 1'
_atom_sites_solution_hydrogens geom
_atom_sites_solution_primary dual
_audit_creation_date 2023-10-11
_audit_creation_method
;
Olex2 1.5
(compiled 2023.08.24 svn.re1ec1418 for OlexSys, GUI svn.r6817)
;
_audit_update_record
;
2024-10-14 deposited with the CCDC.	2025-02-17 downloaded from the CCDC.
;
_cell_angle_alpha 90
_cell_angle_beta 94.670(7)
_cell_angle_gamma 90
_cell_formula_units_Z 12
_cell_length_a 13.1746(8)
_cell_length_b 12.7141(8)
_cell_length_c 39.686(4)
_cell_measurement_reflns_used 5379
_cell_measurement_temperature 170.00(10)
_cell_measurement_theta_max 27.7380
_cell_measurement_theta_min 1.9080
_cell_volume 6625.5(9)
_computing_cell_refinement 'CrysAlisPro 1.171.39.45i (Rigaku OD, 2018)'
_computing_data_collection 'CrysAlisPro 1.171.39.45i (Rigaku OD, 2018)'
_computing_data_reduction 'CrysAlisPro 1.171.39.45i (Rigaku OD, 2018)'
_computing_molecular_graphics 'Olex2 1.5 (Dolomanov et al., 2009)'
_computing_publication_material 'Olex2 1.5 (Dolomanov et al., 2009)'
_computing_structure_refinement 'SHELXL 2018/3 (Sheldrick, 2015)'
_computing_structure_solution 'SHELXT 2018/2 (Sheldrick, 2018)'
_diffrn_ambient_environment N~2~
_diffrn_ambient_temperature 170.00(10)
_diffrn_detector 'CCD plate'
_diffrn_measured_fraction_theta_full 0.991
_diffrn_measured_fraction_theta_max 0.833
_diffrn_measurement_details
;
List of Runs (angles in degrees, time in seconds):

  # Type    Start    End  Width  t~exp~   \w     \q     \k     \f   Frames
#--------------------------------------------------------------------------
  1  \w    -68.00  56.00   0.50    5.32    --  -10.70  45.00  90.00  248
  2  \w    -74.00  66.00   0.50    5.32    --  -10.70  45.00 176.94  280
;
_diffrn_measurement_device 'four-circle diffractometer'
_diffrn_measurement_device_type 'XtaLAB AFC10 (RCD3): fixed-chi single'
_diffrn_measurement_method '\w scans'
_diffrn_orient_matrix_type 'CrysAlisPro convention (1999,Acta A55,543-557)'
_diffrn_orient_matrix_UB_11 0.0375897000
_diffrn_orient_matrix_UB_12 0.0381777000
_diffrn_orient_matrix_UB_13 -0.0029730000
_diffrn_orient_matrix_UB_21 -0.0035256000
_diffrn_orient_matrix_UB_22 0.0207730000
_diffrn_orient_matrix_UB_23 0.0164904000
_diffrn_orient_matrix_UB_31 0.0387242000
_diffrn_orient_matrix_UB_32 -0.0348583000
_diffrn_orient_matrix_UB_33 0.0063878000
_diffrn_radiation_monochromator mirror
_diffrn_radiation_probe x-ray
_diffrn_radiation_type 'Mo K\a'
_diffrn_radiation_wavelength 0.71073
_diffrn_reflns_av_R_equivalents 0.1156
_diffrn_reflns_av_unetI/netI 0.1321
_diffrn_reflns_Laue_measured_fraction_full 0.991
_diffrn_reflns_Laue_measured_fraction_max 0.833
_diffrn_reflns_limit_h_max 14
_diffrn_reflns_limit_h_min -18
_diffrn_reflns_limit_k_max 14
_diffrn_reflns_limit_k_min -18
_diffrn_reflns_limit_l_max 55
_diffrn_reflns_limit_l_min -56
_diffrn_reflns_number 49079
_diffrn_reflns_point_group_measured_fraction_full 0.991
_diffrn_reflns_point_group_measured_fraction_max 0.833
_diffrn_reflns_theta_full 25.242
_diffrn_reflns_theta_max 31.094
_diffrn_reflns_theta_min 1.673
_diffrn_source 'Rotating-anode X-ray tube'
_diffrn_source_type 'Rigaku (Mo) X-ray Source'
_exptl_absorpt_coefficient_mu 6.824
_exptl_absorpt_correction_T_max 1.00000
_exptl_absorpt_correction_T_min 0.47711
_exptl_absorpt_correction_type multi-scan
_exptl_absorpt_process_details
;
CrysAlisPro 1.171.39.45i (Rigaku Oxford Diffraction, 2018)
Empirical absorption correction using spherical harmonics,
 implemented in SCALE3 ABSPACK scaling algorithm.
;
_exptl_crystal_colour 'clear colourless'
_exptl_crystal_density_diffrn 1.770
_exptl_crystal_description block
_exptl_crystal_F_000 3408
_exptl_crystal_size_max 0.02
_exptl_crystal_size_mid 0.01
_exptl_crystal_size_min 0.01
_refine_diff_density_max 5.536
_refine_diff_density_min -7.314
_refine_diff_density_rms 0.370
_refine_ls_extinction_method none
_refine_ls_goodness_of_fit_ref 1.095
_refine_ls_hydrogen_treatment constr
_refine_ls_matrix_type full
_refine_ls_number_parameters 784
_refine_ls_number_reflns 17752
_refine_ls_number_restraints 474
_refine_ls_restrained_S_all 1.085
_refine_ls_R_factor_all 0.2070
_refine_ls_R_factor_gt 0.1560
_refine_ls_shift/su_max 0.002
_refine_ls_shift/su_mean 0.000
_refine_ls_structure_factor_coef Fsqd
_refine_ls_weighting_details 'w=1/[\s^2^(Fo^2^)+(0.1134P)^2^+438.5848P] where P=(Fo^2^+2Fc^2^)/3'
_refine_ls_weighting_scheme calc
_refine_ls_wR_factor_gt 0.3465
_refine_ls_wR_factor_ref 0.3686
_reflns_Friedel_coverage 0.000
_reflns_number_gt 10736
_reflns_number_total 17752
_reflns_threshold_expression 'I > 2\s(I)'
_cod_data_source_file d4nr05341a2.cif
_cod_data_source_block mx11069
_cod_depositor_comments
;
Adding full bibliography for 1573943--1573945.cif.

2025-05-14
Z value and formula fixed to values more according to usual
chemical conventions.                 miguel
;
_cod_original_formula_sum 'C79 H62 Au3 Cl2 P3'
_cod_original_formula_weight 1765.99
_cod_original_formula_moiety '3(C26 H20 Au P), C H2 Cl2'
_cod_original_formula_units_Z 4
_cod_database_code 1573944
_shelx_shelxl_version_number 2018/3
_chemical_oxdiff_formula AuCuPCHOCl
_shelx_space_group_comment
;
The symmetry employed for this shelxl refinement is uniquely defined
by the following loop, which should always be used as a source of
symmetry information in preference to the above space-group names.
They are only intended as comments.
;
_olex2_refinement_description
;
1. Fixed Uiso
 At 1.2 times of:
  All C(H) groups, All C(H,H) groups
2. Uiso/Uaniso restraints and constraints
Uanis(C1) \\sim Ueq, Uanis(C2) \\sim Ueq, Uanis(C3) \\sim Ueq, Uanis(C4) \\sim
Ueq, Uanis(C5) \\sim Ueq, Uanis(C6) \\sim Ueq, Uanis(C7) \\sim Ueq, Uanis(C8)
\\sim Ueq, Uanis(C9) \\sim Ueq, Uanis(C10) \\sim Ueq, Uanis(C11) \\sim Ueq,
Uanis(C12) \\sim Ueq, Uanis(C13) \\sim Ueq, Uanis(C14) \\sim Ueq, Uanis(C15)
\\sim Ueq, Uanis(C16) \\sim Ueq, Uanis(C17) \\sim Ueq, Uanis(C18) \\sim Ueq,
Uanis(C19) \\sim Ueq, Uanis(C20) \\sim Ueq, Uanis(C21) \\sim Ueq, Uanis(C22)
\\sim Ueq, Uanis(C23) \\sim Ueq, Uanis(C24) \\sim Ueq, Uanis(C25) \\sim Ueq,
Uanis(C26) \\sim Ueq, Uanis(C1A) \\sim Ueq, Uanis(C2A) \\sim Ueq, Uanis(C3A)
\\sim Ueq, Uanis(C4A) \\sim Ueq, Uanis(C5A) \\sim Ueq, Uanis(C6A) \\sim Ueq,
Uanis(C7A) \\sim Ueq, Uanis(C8A) \\sim Ueq, Uanis(C9A) \\sim Ueq, Uanis(C10A)
\\sim Ueq, Uanis(C11A) \\sim Ueq, Uanis(C12A) \\sim Ueq, Uanis(C13A) \\sim Ueq,
Uanis(C14A) \\sim Ueq, Uanis(C15A) \\sim Ueq, Uanis(C16A) \\sim Ueq,
Uanis(C17A) \\sim Ueq, Uanis(C18A) \\sim Ueq, Uanis(C19A) \\sim Ueq,
Uanis(C20A) \\sim Ueq, Uanis(C21A) \\sim Ueq, Uanis(C22A) \\sim Ueq,
Uanis(C23A) \\sim Ueq, Uanis(C24A) \\sim Ueq, Uanis(C25A) \\sim Ueq,
Uanis(C26A) \\sim Ueq, Uanis(C1B) \\sim Ueq, Uanis(C2B) \\sim Ueq, Uanis(C3B)
\\sim Ueq, Uanis(C4B) \\sim Ueq, Uanis(C5B) \\sim Ueq, Uanis(C6B) \\sim Ueq,
Uanis(C7B) \\sim Ueq, Uanis(C8B) \\sim Ueq, Uanis(C9B) \\sim Ueq, Uanis(C10B)
\\sim Ueq, Uanis(C11B) \\sim Ueq, Uanis(C12B) \\sim Ueq, Uanis(C13B) \\sim Ueq,
Uanis(C14B) \\sim Ueq, Uanis(C15B) \\sim Ueq, Uanis(C16B) \\sim Ueq,
Uanis(C17B) \\sim Ueq, Uanis(C18B) \\sim Ueq, Uanis(C19B) \\sim Ueq,
Uanis(C20B) \\sim Ueq, Uanis(C21B) \\sim Ueq, Uanis(C22B) \\sim Ueq,
Uanis(C23B) \\sim Ueq, Uanis(C24B) \\sim Ueq, Uanis(C25B) \\sim Ueq,
Uanis(C26B) \\sim Ueq, Uanis(C27) \\sim Ueq: with sigma of 0.01 and sigma for
terminal atoms of 0.02
3.a Secondary CH2 refined with riding coordinates:
 C27(H27A,H27B)
3.b Aromatic/amide H refined with riding coordinates:
 C2(H2), C3(H3), C4(H4), C5(H5), C6(H6), C8(H8), C9(H9), C10(H10), C11(H11),
 C12(H12), C14(H14), C15(H15), C16(H16), C17(H17), C18(H18), C22(H22), C23(H23),
  C24(H24), C25(H25), C26(H26), C2A(H2A), C3A(H3A), C4A(H4A), C5A(H5A),
 C6A(H6A), C8A(H8A), C9A(H9A), C10A(H10A), C11A(H11A), C12A(H12A), C14A(H14A),
 C15A(H15A), C16A(H16A), C17A(H17A), C18A(H18A), C22A(H22A), C23A(H23A),
 C24A(H24A), C25A(H25A), C26A(H26A), C2B(H2B), C3B(H3B), C4B(H4B), C5B(H5B),
 C6B(H6B), C8B(H8B), C9B(H9B), C10B(H10B), C11B(H11B), C12B(H12B), C14B(H14B),
 C15B(H15B), C16B(H16B), C17B(H17B), C18B(H18B), C22B(H22B), C23B(H23B),
 C24B(H24B), C25B(H25B), C26B(H26B)
;
_olex2_submission_special_instructions 'No special instructions were received'
_oxdiff_exptl_absorpt_empirical_details
;
Empirical correction (ABSPACK) includes:
- Absorption correction using spherical harmonics
- Frame scaling
;
_oxdiff_exptl_absorpt_empirical_full_max 1.661
_oxdiff_exptl_absorpt_empirical_full_min 0.616

loop_
_space_group_symop_operation_xyz
'x, y, z'
'-x+1/2, y+1/2, -z+1/2'
'-x, -y, -z'
'x-1/2, -y-1/2, z-1/2'

loop_
_atom_site_label
_atom_site_type_symbol
_atom_site_fract_x
_atom_site_fract_y
_atom_site_fract_z
_atom_site_U_iso_or_equiv
_atom_site_adp_type
_atom_site_occupancy
_atom_site_site_symmetry_order
_atom_site_calc_flag
_atom_site_refinement_flags_posn
_atom_site_refinement_flags_adp
_atom_site_refinement_flags_occupancy
_atom_site_disorder_assembly
_atom_site_disorder_group
Au1 Au 1.09468(6) 0.12342(8) 0.74463(2) 0.0413(3) Uani 1 1 d . . . . .
P1 P 1.2278(4) 0.0148(5) 0.73743(16) 0.0377(13) Uani 1 1 d . . . . .
C1 C 1.2015(19) -0.087(2) 0.7062(6) 0.046(6) Uani 1 1 d . U . . .
C2 C 1.1085(19) -0.090(2) 0.6875(6) 0.046(6) Uani 1 1 d . U . . .
H2 H 1.059930 -0.039046 0.690806 0.055 Uiso 1 1 calc R U . . .
C3 C 1.086(2) -0.169(2) 0.6639(7) 0.057(7) Uani 1 1 d . U . . .
H3 H 1.025849 -0.165471 0.649996 0.068 Uiso 1 1 calc R U . . .
C4 C 1.151(2) -0.250(2) 0.6608(7) 0.054(6) Uani 1 1 d . U . . .
H4 H 1.133841 -0.305733 0.646388 0.064 Uiso 1 1 calc R U . . .
C5 C 1.2460(19) -0.248(2) 0.6797(6) 0.046(6) Uani 1 1 d . U . . .
H5 H 1.294190 -0.299392 0.676243 0.055 Uiso 1 1 calc R U . . .
C6 C 1.2674(16) -0.1725(18) 0.7026(6) 0.038(5) Uani 1 1 d . U . . .
H6 H 1.327423 -0.176717 0.716528 0.046 Uiso 1 1 calc R U . . .
C7 C 1.2654(17) -0.0558(19) 0.7753(6) 0.039(5) Uani 1 1 d . U . . .
C8 C 1.194(2) -0.084(2) 0.7970(7) 0.053(6) Uani 1 1 d . U . . .
H8 H 1.127712 -0.058872 0.792823 0.063 Uiso 1 1 calc R U . . .
C9 C 1.217(2) -0.148(2) 0.8251(8) 0.065(8) Uani 1 1 d . U . . .
H9 H 1.167071 -0.169075 0.838929 0.078 Uiso 1 1 calc R U . . .
C10 C 1.319(2) -0.180(2) 0.8314(7) 0.057(7) Uani 1 1 d . U . . .
H10 H 1.336610 -0.218098 0.850958 0.068 Uiso 1 1 calc R U . . .
C11 C 1.393(2) -0.157(2) 0.8105(7) 0.060(7) Uani 1 1 d . U . . .
H11 H 1.458461 -0.184462 0.814584 0.072 Uiso 1 1 calc R U . . .
C12 C 1.3678(19) -0.092(2) 0.7830(6) 0.046(6) Uani 1 1 d . U . . .
H12 H 1.418180 -0.072329 0.769214 0.056 Uiso 1 1 calc R U . . .
C13 C 1.3403(17) 0.082(2) 0.7241(6) 0.043(5) Uani 1 1 d . U . . .
C14 C 1.3702(18) 0.0755(19) 0.6924(6) 0.043(5) Uani 1 1 d . U . . .
H14 H 1.335618 0.031138 0.676749 0.051 Uiso 1 1 calc R U . . .
C15 C 1.4525(18) 0.134(2) 0.6831(7) 0.047(6) Uani 1 1 d . U . . .
H15 H 1.474717 0.127821 0.661541 0.056 Uiso 1 1 calc R U . . .
C16 C 1.5016(19) 0.204(2) 0.7067(7) 0.048(6) Uani 1 1 d . U . . .
H16 H 1.555781 0.245365 0.700736 0.058 Uiso 1 1 calc R U . . .
C17 C 1.4697(18) 0.2111(19) 0.7378(6) 0.044(5) Uani 1 1 d . U . . .
H17 H 1.501711 0.256928 0.753561 0.053 Uiso 1 1 calc R U . . .
C18 C 1.3801(19) 0.143(2) 0.7476(7) 0.057(6) Uani 1 1 d . U . . .
H18 H 1.356319 0.145452 0.768980 0.068 Uiso 1 1 calc R U . . .
C19 C 0.981(2) 0.218(2) 0.7520(7) 0.052(6) Uani 1 1 d . U . . .
C20 C 0.9150(19) 0.2813(19) 0.7595(6) 0.044(5) Uani 1 1 d . U . . .
C21 C 0.839(2) 0.358(2) 0.7674(7) 0.053(6) Uani 1 1 d . U . . .
C22 C 0.7433(19) 0.321(2) 0.7774(6) 0.049(6) Uani 1 1 d . U . . .
H22 H 0.729943 0.249171 0.778484 0.059 Uiso 1 1 calc R U . . .
C23 C 0.670(2) 0.396(2) 0.7855(7) 0.056(7) Uani 1 1 d . U . . .
H23 H 0.605619 0.374602 0.791086 0.068 Uiso 1 1 calc R U . . .
C24 C 0.693(2) 0.496(2) 0.7850(7) 0.051(6) Uani 1 1 d . U . . .
H24 H 0.643890 0.544266 0.790855 0.062 Uiso 1 1 calc R U . . .
C25 C 0.784(2) 0.534(2) 0.7766(7) 0.058(7) Uani 1 1 d . U . . .
H25 H 0.796686 0.605826 0.776422 0.070 Uiso 1 1 calc R U . . .
C26 C 0.856(2) 0.462(2) 0.7682(6) 0.049(6) Uani 1 1 d . U . . .
H26 H 0.919481 0.486263 0.762971 0.059 Uiso 1 1 calc R U . . .
Au1A Au 0.60521(6) 0.35345(7) 0.58301(3) 0.0425(3) Uani 1 1 d . . . . .
P1A P 0.7393(5) 0.4596(5) 0.57292(17) 0.0449(15) Uani 1 1 d . . . . .
C1A C 0.7038(19) 0.562(2) 0.5425(6) 0.046(6) Uani 1 1 d . U . . .
C2A C 0.599(2) 0.569(2) 0.5296(6) 0.049(6) Uani 1 1 d . U . . .
H2A H 0.551114 0.522322 0.537001 0.059 Uiso 1 1 calc R U . . .
C3A C 0.5701(19) 0.6460(19) 0.5060(6) 0.046(6) Uani 1 1 d . U . . .
H3A H 0.501875 0.650737 0.497952 0.055 Uiso 1 1 calc R U . . .
C4A C 0.6380(18) 0.715(2) 0.4940(6) 0.045(6) Uani 1 1 d . U . . .
H4A H 0.617233 0.765426 0.477777 0.055 Uiso 1 1 calc R U . . .
C5A C 0.740(2) 0.708(2) 0.5069(6) 0.048(6) Uani 1 1 d . U . . .
H5A H 0.787446 0.754079 0.498898 0.058 Uiso 1 1 calc R U . . .
C6A C 0.7716(18) 0.634(2) 0.5313(6) 0.046(5) Uani 1 1 d . U . . .
H6A H 0.839132 0.633748 0.540175 0.055 Uiso 1 1 calc R U . . .
C7A C 0.8394(19) 0.3871(19) 0.5556(6) 0.045(5) Uani 1 1 d . U . . .
C8A C 0.829(2) 0.285(2) 0.5472(6) 0.048(6) Uani 1 1 d . U . . .
H8A H 0.769588 0.250138 0.551854 0.058 Uiso 1 1 calc R U . . .
C9A C 0.901(3) 0.230(3) 0.5322(8) 0.076(9) Uani 1 1 d . U . . .
H9A H 0.890160 0.159584 0.526733 0.091 Uiso 1 1 calc R U . . .
C10A C 0.991(2) 0.278(2) 0.5252(7) 0.059(7) Uani 1 1 d . U . . .
H10A H 1.037418 0.240629 0.513543 0.071 Uiso 1 1 calc R U . . .
C11A C 1.011(2) 0.378(2) 0.5347(7) 0.056(7) Uani 1 1 d . U . . .
H11A H 1.075131 0.407135 0.532304 0.067 Uiso 1 1 calc R U . . .
C12A C 0.935(2) 0.436(3) 0.5483(7) 0.062(7) Uani 1 1 d . U . . .
H12A H 0.945325 0.506865 0.552778 0.075 Uiso 1 1 calc R U . . .
C13A C 0.8001(16) 0.5302(17) 0.6093(6) 0.037(5) Uani 1 1 d . U . . .
C14A C 0.7573(17) 0.6225(18) 0.6199(6) 0.040(5) Uani 1 1 d . U . . .
H14A H 0.698286 0.647973 0.608179 0.048 Uiso 1 1 calc R U . . .
C15A C 0.799(2) 0.677(2) 0.6469(6) 0.051(6) Uani 1 1 d . U . . .
H15A H 0.771612 0.740690 0.652689 0.061 Uiso 1 1 calc R U . . .
C16A C 0.884(2) 0.637(2) 0.6659(7) 0.057(7) Uani 1 1 d . U . . .
H16A H 0.910965 0.671699 0.685177 0.069 Uiso 1 1 calc R U . . .
C17A C 0.928(2) 0.544(2) 0.6557(7) 0.054(6) Uani 1 1 d . U . . .
H17A H 0.984296 0.515534 0.668088 0.065 Uiso 1 1 calc R U . . .
C18A C 0.887(2) 0.494(2) 0.6275(7) 0.052(6) Uani 1 1 d . U . . .
H18A H 0.918845 0.434049 0.620081 0.063 Uiso 1 1 calc R U . . .
C19A C 0.4857(15) 0.2655(14) 0.5895(5) 0.030(4) Uani 1 1 d . U . . .
C20A C 0.4137(19) 0.2015(19) 0.5923(6) 0.044(5) Uani 1 1 d . U . . .
C21A C 0.3289(17) 0.1322(17) 0.5935(6) 0.039(5) Uani 1 1 d . U . . .
C22A C 0.227(2) 0.172(2) 0.5862(7) 0.052(6) Uani 1 1 d . U . . .
H22A H 0.215246 0.242460 0.580437 0.063 Uiso 1 1 calc R U . . .
C23A C 0.1452(19) 0.102(2) 0.5879(6) 0.051(6) Uani 1 1 d . U . . .
H23A H 0.078266 0.124736 0.583460 0.061 Uiso 1 1 calc R U . . .
C24A C 0.169(3) -0.008(3) 0.5970(8) 0.073(9) Uani 1 1 d . U . . .
H24A H 0.115663 -0.055893 0.597943 0.087 Uiso 1 1 calc R U . . .
C25A C 0.263(2) -0.040(3) 0.6037(7) 0.065(8) Uani 1 1 d . U . . .
H25A H 0.277037 -0.109200 0.609762 0.078 Uiso 1 1 calc R U . . .
C26A C 0.3404(18) 0.0305(19) 0.6018(6) 0.045(5) Uani 1 1 d . U . . .
H26A H 0.406472 0.005975 0.606658 0.054 Uiso 1 1 calc R U . . .
Au1B Au -0.11934(6) 0.83363(8) 0.58468(2) 0.0459(3) Uani 1 1 d . . . . .
P1B P -0.2513(4) 0.9479(6) 0.58886(16) 0.0433(14) Uani 1 1 d . . . . .
C1B C -0.2933(18) 1.001(2) 0.5474(6) 0.044(5) Uani 1 1 d . U . . .
C2B C -0.237(2) 0.984(2) 0.5206(7) 0.056(7) Uani 1 1 d . U . . .
H2B H -0.177693 0.943847 0.523915 0.067 Uiso 1 1 calc R U . . .
C3B C -0.264(2) 1.023(2) 0.4889(7) 0.059(7) Uani 1 1 d . U . . .
H3B H -0.223674 1.010907 0.471005 0.071 Uiso 1 1 calc R U . . .
C4B C -0.353(2) 1.083(2) 0.4846(7) 0.060(7) Uani 1 1 d . U . . .
H4B H -0.373299 1.112085 0.463585 0.072 Uiso 1 1 calc R U . . .
C5B C -0.410(2) 1.098(2) 0.5108(7) 0.059(7) Uani 1 1 d . U . . .
H5B H -0.470767 1.134908 0.507061 0.071 Uiso 1 1 calc R U . . .
C6B C -0.3839(18) 1.0609(19) 0.5427(6) 0.042(5) Uani 1 1 d . U . . .
H6B H -0.423691 1.074747 0.560481 0.051 Uiso 1 1 calc R U . . .
C7B C -0.2180(18) 1.0583(19) 0.6158(6) 0.042(5) Uani 1 1 d . U . . .
C8B C -0.117(2) 1.070(2) 0.6278(6) 0.051(6) Uani 1 1 d . U . . .
H8B H -0.067044 1.023071 0.622074 0.061 Uiso 1 1 calc R U . . .
C9B C -0.091(2) 1.157(2) 0.6490(7) 0.052(6) Uani 1 1 d . U . . .
H9B H -0.023734 1.165648 0.657111 0.062 Uiso 1 1 calc R U . . .
C10B C -0.163(2) 1.229(2) 0.6583(7) 0.057(7) Uani 1 1 d . U . . .
H10B H -0.143494 1.287088 0.671773 0.069 Uiso 1 1 calc R U . . .
C11B C -0.267(2) 1.213(2) 0.6466(6) 0.049(6) Uani 1 1 d . U . . .
H11B H -0.318222 1.258066 0.652885 0.059 Uiso 1 1 calc R U . . .
C12B C -0.290(2) 1.129(2) 0.6259(7) 0.054(6) Uani 1 1 d . U . . .
H12B H -0.357768 1.118478 0.618112 0.064 Uiso 1 1 calc R U . . .
C13B C -0.3629(17) 0.8904(19) 0.6040(6) 0.042(5) Uani 1 1 d . U . . .
C14B C -0.4240(19) 0.8185(19) 0.5814(6) 0.044(5) Uani 1 1 d . U . . .
H14B H -0.405216 0.807038 0.559654 0.053 Uiso 1 1 calc R U . . .
C15B C -0.5068(18) 0.7688(18) 0.5917(6) 0.043(5) Uani 1 1 d . U . . .
H15B H -0.547637 0.728496 0.576503 0.051 Uiso 1 1 calc R U . . .
C16B C -0.530(2) 0.778(2) 0.6247(7) 0.056(7) Uani 1 1 d . U . . .
H16B H -0.587137 0.743265 0.631664 0.067 Uiso 1 1 calc R U . . .
C17B C -0.470(2) 0.839(2) 0.6479(7) 0.051(6) Uani 1 1 d . U . . .
H17B H -0.484144 0.842222 0.670434 0.062 Uiso 1 1 calc R U . . .
C18B C -0.3871(18) 0.897(2) 0.6369(6) 0.046(6) Uani 1 1 d . U . . .
H18B H -0.348543 0.939244 0.652052 0.055 Uiso 1 1 calc R U . . .
C19B C -0.0010(19) 0.739(2) 0.5795(6) 0.050(6) Uani 1 1 d . U . . .
C20B C 0.0712(18) 0.686(2) 0.5757(6) 0.045(5) Uani 1 1 d . U . . .
C21B C 0.1580(15) 0.6201(17) 0.5714(5) 0.035(4) Uani 1 1 d . U . . .
C22B C 0.216(2) 0.637(2) 0.5452(7) 0.061(7) Uani 1 1 d . U . . .
H22B H 0.198534 0.690168 0.529600 0.073 Uiso 1 1 calc R U . . .
C23B C 0.302(2) 0.573(2) 0.5417(7) 0.061(7) Uani 1 1 d . U . . .
H23B H 0.339723 0.584224 0.523273 0.073 Uiso 1 1 calc R U . . .
C24B C 0.331(2) 0.496(2) 0.5642(7) 0.053(6) Uani 1 1 d . U . . .
H24B H 0.391133 0.459045 0.561885 0.063 Uiso 1 1 calc R U . . .
C25B C 0.274(2) 0.474(2) 0.5902(7) 0.061(7) Uani 1 1 d . U . . .
H25B H 0.287685 0.416648 0.604353 0.074 Uiso 1 1 calc R U . . .
C26B C 0.188(2) 0.545(2) 0.5945(7) 0.057(7) Uani 1 1 d . U . . .
H26B H 0.153359 0.538719 0.613832 0.068 Uiso 1 1 calc R U . . .
Cl1 Cl 0.9977(8) 0.0069(11) 0.8502(3) 0.113(4) Uani 1 1 d . . . . .
Cl2 Cl 0.8177(9) -0.0470(9) 0.8068(3) 0.107(3) Uani 1 1 d . . . . .
C27 C 0.912(3) 0.049(3) 0.8161(9) 0.085(10) Uani 1 1 d . U . . .
H27A H 0.880189 0.114544 0.822063 0.103 Uiso 1 1 calc R U . . .
H27B H 0.948970 0.061435 0.796365 0.103 Uiso 1 1 calc R U . . .

loop_
_atom_site_aniso_label
_atom_site_aniso_U_11
_atom_site_aniso_U_22
_atom_site_aniso_U_33
_atom_site_aniso_U_23
_atom_site_aniso_U_13
_atom_site_aniso_U_12
Au1 0.0226(4) 0.0407(5) 0.0590(6) 0.0005(4) -0.0070(3) 0.0025(3)
P1 0.020(2) 0.037(3) 0.053(4) -0.002(3) -0.011(2) -0.003(2)
C1 0.042(9) 0.051(9) 0.044(9) -0.001(7) -0.004(7) -0.009(8)
C2 0.038(8) 0.046(9) 0.052(9) 0.001(7) -0.006(7) 0.001(7)
C3 0.051(10) 0.062(10) 0.056(10) -0.002(8) -0.006(8) -0.004(8)
C4 0.055(10) 0.052(10) 0.053(10) -0.003(8) -0.002(8) -0.012(8)
C5 0.042(9) 0.046(9) 0.050(9) 0.001(7) 0.007(7) 0.000(7)
C6 0.030(8) 0.040(8) 0.043(8) 0.004(7) -0.001(7) -0.003(7)
C7 0.030(8) 0.043(9) 0.044(8) -0.006(7) -0.003(7) 0.000(7)
C8 0.044(9) 0.059(10) 0.055(10) 0.000(8) 0.001(8) -0.001(8)
C9 0.063(11) 0.068(11) 0.063(10) 0.006(8) 0.001(8) 0.004(9)
C10 0.057(10) 0.055(10) 0.056(10) -0.002(8) -0.003(8) 0.001(8)
C11 0.055(10) 0.061(10) 0.063(10) 0.002(8) -0.007(8) -0.002(8)
C12 0.042(9) 0.049(9) 0.047(9) -0.002(7) -0.003(7) -0.007(8)
C13 0.031(8) 0.051(9) 0.046(9) 0.001(7) -0.005(7) 0.005(7)
C14 0.038(8) 0.044(9) 0.045(9) 0.000(7) -0.004(7) -0.002(7)
C15 0.041(8) 0.049(9) 0.051(9) -0.001(8) 0.002(7) -0.004(8)
C16 0.041(9) 0.042(9) 0.060(10) 0.003(8) -0.005(8) 0.003(7)
C17 0.041(9) 0.040(9) 0.050(9) 0.001(7) -0.005(7) -0.001(7)
C18 0.037(9) 0.072(11) 0.059(10) -0.001(8) -0.013(7) 0.018(8)
C19 0.052(10) 0.052(10) 0.052(9) -0.005(8) -0.004(8) -0.010(8)
C20 0.045(9) 0.039(9) 0.048(9) 0.001(7) -0.001(7) -0.009(7)
C21 0.049(9) 0.057(10) 0.051(9) 0.005(8) -0.004(8) 0.000(8)
C22 0.043(9) 0.052(9) 0.052(9) 0.000(8) -0.004(7) -0.005(8)
C23 0.047(9) 0.062(10) 0.059(10) -0.005(8) -0.002(8) -0.001(8)
C24 0.044(9) 0.052(10) 0.057(10) 0.000(8) -0.005(8) 0.008(8)
C25 0.056(10) 0.058(10) 0.059(10) 0.001(8) 0.002(8) -0.004(8)
C26 0.042(9) 0.049(9) 0.055(9) -0.001(8) -0.003(8) 0.003(8)
Au1A 0.0276(4) 0.0365(5) 0.0614(6) 0.0018(4) -0.0095(4) -0.0074(4)
P1A 0.030(3) 0.044(3) 0.059(4) -0.001(3) -0.009(3) -0.012(3)
C1A 0.040(9) 0.050(9) 0.046(9) -0.001(7) 0.001(7) -0.002(8)
C2A 0.045(9) 0.048(9) 0.054(9) -0.001(8) 0.001(8) -0.008(8)
C3A 0.040(8) 0.044(9) 0.053(9) -0.001(7) -0.007(7) -0.007(7)
C4A 0.041(9) 0.046(9) 0.048(9) -0.001(7) -0.001(7) -0.004(7)
C5A 0.047(9) 0.047(9) 0.052(9) 0.004(8) 0.005(8) -0.007(8)
C6A 0.037(8) 0.054(9) 0.046(9) 0.008(7) -0.001(7) -0.006(8)
C7A 0.042(9) 0.040(9) 0.051(9) -0.001(7) -0.005(7) -0.015(7)
C8A 0.041(9) 0.045(9) 0.057(9) 0.000(8) -0.003(8) 0.002(8)
C9A 0.069(12) 0.077(12) 0.080(12) 0.002(9) 0.005(9) 0.000(9)
C10A 0.051(10) 0.059(10) 0.066(10) -0.002(8) 0.001(8) -0.004(8)
C11A 0.046(9) 0.058(10) 0.064(10) 0.004(8) 0.004(8) -0.002(8)
C12A 0.057(10) 0.067(11) 0.063(10) -0.001(8) 0.000(8) -0.003(8)
C13A 0.029(8) 0.036(8) 0.045(8) 0.000(7) -0.005(7) 0.004(7)
C14A 0.033(8) 0.040(8) 0.047(9) -0.004(7) -0.002(7) 0.001(7)
C15A 0.050(9) 0.047(9) 0.054(9) -0.002(8) -0.005(8) -0.003(8)
C16A 0.053(10) 0.057(10) 0.061(10) 0.002(8) -0.003(8) -0.007(8)
C17A 0.048(9) 0.056(10) 0.056(10) -0.003(8) -0.013(8) 0.003(8)
C18A 0.044(9) 0.055(10) 0.057(10) -0.001(8) -0.002(8) 0.003(8)
C19A 0.029(7) 0.018(7) 0.042(8) -0.001(6) -0.002(6) -0.011(6)
C20A 0.042(9) 0.042(9) 0.046(9) -0.003(7) -0.003(7) -0.007(7)
C21A 0.038(8) 0.035(8) 0.044(8) -0.004(7) 0.006(7) -0.008(7)
C22A 0.046(9) 0.053(10) 0.057(10) 0.002(8) -0.001(8) -0.005(8)
C23A 0.037(9) 0.058(10) 0.055(9) -0.006(8) -0.001(7) -0.003(8)
C24A 0.069(11) 0.079(12) 0.070(11) -0.002(9) 0.000(9) -0.025(9)
C25A 0.061(11) 0.069(11) 0.064(11) 0.001(8) -0.003(8) -0.003(9)
C26A 0.035(8) 0.047(9) 0.050(9) -0.006(7) -0.003(7) -0.008(7)
Au1B 0.0211(4) 0.0592(6) 0.0553(6) -0.0019(5) -0.0097(3) 0.0013(4)
P1B 0.025(3) 0.055(4) 0.048(3) 0.000(3) -0.008(2) -0.004(3)
C1B 0.038(8) 0.048(9) 0.045(9) -0.003(7) -0.001(7) 0.004(7)
C2B 0.047(9) 0.061(10) 0.058(10) 0.000(8) 0.000(8) 0.001(8)
C3B 0.058(10) 0.060(10) 0.059(10) 0.004(8) 0.006(8) 0.005(8)
C4B 0.059(10) 0.062(10) 0.058(10) 0.003(8) -0.008(8) 0.004(8)
C5B 0.050(10) 0.064(10) 0.062(10) 0.001(8) -0.008(8) -0.002(8)
C6B 0.039(8) 0.042(9) 0.045(9) -0.004(7) -0.001(7) -0.007(7)
C7B 0.036(8) 0.040(9) 0.047(9) 0.006(7) -0.003(7) 0.005(7)
C8B 0.042(9) 0.054(10) 0.056(9) -0.009(8) 0.001(8) -0.009(8)
C9B 0.048(9) 0.047(9) 0.059(10) 0.002(8) -0.003(8) -0.004(8)
C10B 0.054(10) 0.055(10) 0.061(10) -0.006(8) -0.010(8) -0.006(8)
C11B 0.046(9) 0.049(9) 0.052(9) -0.001(8) 0.002(8) -0.002(8)
C12B 0.048(9) 0.059(10) 0.053(9) -0.002(8) -0.005(8) 0.003(8)
C13B 0.031(8) 0.047(9) 0.045(9) 0.001(7) -0.007(7) -0.009(7)
C14B 0.043(9) 0.041(9) 0.048(9) 0.002(7) -0.003(7) 0.013(7)
C15B 0.036(8) 0.039(8) 0.052(9) -0.006(7) -0.002(7) -0.009(7)
C16B 0.045(9) 0.060(10) 0.061(10) 0.010(8) 0.003(8) -0.004(8)
C17B 0.046(9) 0.054(10) 0.053(9) -0.004(8) -0.002(8) -0.007(8)
C18B 0.039(8) 0.045(9) 0.051(9) 0.001(7) -0.004(7) 0.004(7)
C19B 0.038(9) 0.062(10) 0.050(9) -0.009(8) -0.001(7) 0.004(8)
C20B 0.036(8) 0.050(9) 0.050(9) -0.008(7) 0.000(7) -0.010(8)
C21B 0.026(7) 0.034(8) 0.044(8) -0.005(7) -0.009(6) -0.001(7)
C22B 0.056(10) 0.064(11) 0.061(10) -0.001(8) 0.000(8) 0.008(8)
C23B 0.052(10) 0.067(11) 0.063(10) -0.003(8) 0.008(8) 0.001(8)
C24B 0.039(9) 0.053(10) 0.064(10) 0.010(8) -0.001(8) 0.010(8)
C25B 0.050(10) 0.068(11) 0.064(10) 0.001(8) -0.005(8) -0.002(8)
C26B 0.054(10) 0.058(10) 0.058(10) -0.006(8) 0.003(8) -0.003(8)
Cl1 0.077(7) 0.141(10) 0.118(8) -0.003(7) -0.009(6) 0.031(7)
Cl2 0.105(8) 0.103(8) 0.108(8) -0.007(6) -0.026(6) 0.020(7)
C27 0.082(13) 0.086(13) 0.090(13) 0.008(9) 0.014(9) -0.002(9)

loop_
_atom_type_symbol
_atom_type_description
_atom_type_scat_dispersion_real
_atom_type_scat_dispersion_imag
_atom_type_scat_source
C C 0.0033 0.0016 'International Tables Vol C Tables 4.2.6.8 and 6.1.1.4'
H H 0.0000 0.0000 'International Tables Vol C Tables 4.2.6.8 and 6.1.1.4'
Au Au -2.0133 8.8022 'International Tables Vol C Tables 4.2.6.8 and 6.1.1.4'
Cl Cl 0.1484 0.1585 'International Tables Vol C Tables 4.2.6.8 and 6.1.1.4'
P P 0.1023 0.0942 'International Tables Vol C Tables 4.2.6.8 and 6.1.1.4'

loop_
_geom_angle_atom_site_label_1
_geom_angle_atom_site_label_2
_geom_angle_atom_site_label_3
_geom_angle
_geom_angle_site_symmetry_1
_geom_angle_site_symmetry_3
_geom_angle_publ_flag
C19 Au1 P1 178.6(8) . . ?
C1 P1 Au1 114.5(9) . . ?
C1 P1 C13 104.6(11) . . ?
C7 P1 Au1 111.4(8) . . ?
C7 P1 C1 104.1(11) . . ?
C7 P1 C13 107.7(11) . . ?
C13 P1 Au1 113.8(8) . . ?
C2 C1 P1 120(2) . . ?
C2 C1 C6 117(2) . . ?
C6 C1 P1 122.6(18) . . ?
C1 C2 H2 119.4 . . ?
C1 C2 C3 121(2) . . ?
C3 C2 H2 119.4 . . ?
C2 C3 H3 119.7 . . ?
C4 C3 C2 121(3) . . ?
C4 C3 H3 119.7 . . ?
C3 C4 H4 120.6 . . ?
C3 C4 C5 119(3) . . ?
C5 C4 H4 120.6 . . ?
C4 C5 H5 119.8 . . ?
C6 C5 C4 120(2) . . ?
C6 C5 H5 119.8 . . ?
C1 C6 H6 119.1 . . ?
C5 C6 C1 122(2) . . ?
C5 C6 H6 119.1 . . ?
C8 C7 P1 120.0(19) . . ?
C8 C7 C12 118(2) . . ?
C12 C7 P1 122.2(18) . . ?
C7 C8 H8 118.8 . . ?
C7 C8 C9 122(3) . . ?
C9 C8 H8 118.8 . . ?
C8 C9 H9 121.5 . . ?
C8 C9 C10 117(3) . . ?
C10 C9 H9 121.5 . . ?
C9 C10 H10 118.2 . . ?
C11 C10 C9 124(3) . . ?
C11 C10 H10 118.2 . . ?
C10 C11 H11 121.1 . . ?
C10 C11 C12 118(3) . . ?
C12 C11 H11 121.1 . . ?
C7 C12 H12 119.3 . . ?
C11 C12 C7 121(2) . . ?
C11 C12 H12 119.3 . . ?
C14 C13 P1 122.9(19) . . ?
C18 C13 P1 111(2) . . ?
C18 C13 C14 125(3) . . ?
C13 C14 H14 119.9 . . ?
C13 C14 C15 120(2) . . ?
C15 C14 H14 119.9 . . ?
C14 C15 H15 120.4 . . ?
C14 C15 C16 119(2) . . ?
C16 C15 H15 120.4 . . ?
C15 C16 H16 120.3 . . ?
C17 C16 C15 119(2) . . ?
C17 C16 H16 120.3 . . ?
C16 C17 H17 120.0 . . ?
C16 C17 C18 120(2) . . ?
C18 C17 H17 120.0 . . ?
C13 C18 C17 115(3) . . ?
C13 C18 H18 122.3 . . ?
C17 C18 H18 122.3 . . ?
C20 C19 Au1 174(2) . . ?
C19 C20 C21 178(3) . . ?
C22 C21 C20 118(2) . . ?
C26 C21 C20 123(3) . . ?
C26 C21 C22 119(3) . . ?
C21 C22 H22 121.0 . . ?
C23 C22 C21 118(3) . . ?
C23 C22 H22 121.0 . . ?
C22 C23 H23 120.4 . . ?
C24 C23 C22 119(3) . . ?
C24 C23 H23 120.4 . . ?
C23 C24 H24 118.0 . . ?
C23 C24 C25 124(3) . . ?
C25 C24 H24 118.0 . . ?
C24 C25 H25 121.2 . . ?
C24 C25 C26 118(3) . . ?
C26 C25 H25 121.2 . . ?
C21 C26 C25 122(3) . . ?
C21 C26 H26 118.8 . . ?
C25 C26 H26 118.8 . . ?
C19A Au1A P1A 176.9(6) . . ?
C1A P1A Au1A 112.3(8) . . ?
C1A P1A C13A 104.2(11) . . ?
C7A P1A Au1A 111.6(8) . . ?
C7A P1A C1A 105.8(12) . . ?
C7A P1A C13A 105.5(11) . . ?
C13A P1A Au1A 116.5(8) . . ?
C2A C1A P1A 118.0(19) . . ?
C6A C1A P1A 123.7(19) . . ?
C6A C1A C2A 118(2) . . ?
C1A C2A H2A 120.5 . . ?
C3A C2A C1A 119(2) . . ?
C3A C2A H2A 120.5 . . ?
C2A C3A H3A 118.7 . . ?
C4A C3A C2A 123(2) . . ?
C4A C3A H3A 118.7 . . ?
C3A C4A H4A 121.1 . . ?
C3A C4A C5A 118(2) . . ?
C5A C4A H4A 121.1 . . ?
C4A C5A H5A 119.2 . . ?
C6A C5A C4A 122(2) . . ?
C6A C5A H5A 119.2 . . ?
C1A C6A C5A 121(2) . . ?
C1A C6A H6A 119.7 . . ?
C5A C6A H6A 119.7 . . ?
C8A C7A P1A 122(2) . . ?
C8A C7A C12A 116(3) . . ?
C12A C7A P1A 122(2) . . ?
C7A C8A H8A 118.5 . . ?
C7A C8A C9A 123(3) . . ?
C9A C8A H8A 118.5 . . ?
C8A C9A H9A 119.8 . . ?
C8A C9A C10A 120(3) . . ?
C10A C9A H9A 119.8 . . ?
C9A C10A H10A 119.4 . . ?
C11A C10A C9A 121(3) . . ?
C11A C10A H10A 119.4 . . ?
C10A C11A H11A 121.0 . . ?
C10A C11A C12A 118(3) . . ?
C12A C11A H11A 121.0 . . ?
C7A C12A H12A 119.4 . . ?
C11A C12A C7A 121(3) . . ?
C11A C12A H12A 119.4 . . ?
C14A C13A P1A 119.6(17) . . ?
C14A C13A C18A 118(2) . . ?
C18A C13A P1A 122.7(19) . . ?
C13A C14A H14A 119.3 . . ?
C15A C14A C13A 121(2) . . ?
C15A C14A H14A 119.3 . . ?
C14A C15A H15A 119.9 . . ?
C14A C15A C16A 120(3) . . ?
C16A C15A H15A 119.9 . . ?
C15A C16A H16A 120.5 . . ?
C17A C16A C15A 119(3) . . ?
C17A C16A H16A 120.5 . . ?
C16A C17A H17A 120.3 . . ?
C18A C17A C16A 119(3) . . ?
C18A C17A H17A 120.3 . . ?
C13A C18A H18A 118.9 . . ?
C17A C18A C13A 122(3) . . ?
C17A C18A H18A 118.9 . . ?
C20A C19A Au1A 174.1(19) . . ?
C19A C20A C21A 176(3) . . ?
C20A C21A C22A 120(2) . . ?
C26A C21A C20A 122(2) . . ?
C26A C21A C22A 118(2) . . ?
C21A C22A H22A 121.0 . . ?
C23A C22A C21A 118(2) . . ?
C23A C22A H22A 121.0 . . ?
C22A C23A H23A 121.0 . . ?
C22A C23A C24A 118(3) . . ?
C24A C23A H23A 121.0 . . ?
C23A C24A H24A 119.4 . . ?
C25A C24A C23A 121(3) . . ?
C25A C24A H24A 119.4 . . ?
C24A C25A H25A 120.4 . . ?
C24A C25A C26A 119(3) . . ?
C26A C25A H25A 120.4 . . ?
C21A C26A C25A 125(3) . . ?
C21A C26A H26A 117.4 . . ?
C25A C26A H26A 117.4 . . ?
C19B Au1B P1B 177.2(8) . . ?
C1B P1B Au1B 110.3(8) . . ?
C7B P1B Au1B 113.0(8) . . ?
C7B P1B C1B 106.9(11) . . ?
C13B P1B Au1B 114.6(9) . . ?
C13B P1B C1B 104.9(11) . . ?
C13B P1B C7B 106.6(11) . . ?
C2B C1B P1B 120(2) . . ?
C2B C1B C6B 119(2) . . ?
C6B C1B P1B 120.6(18) . . ?
C1B C2B H2B 118.6 . . ?
C1B C2B C3B 123(3) . . ?
C3B C2B H2B 118.6 . . ?
C2B C3B H3B 121.3 . . ?
C2B C3B C4B 117(3) . . ?
C4B C3B H3B 121.3 . . ?
C3B C4B H4B 120.1 . . ?
C5B C4B C3B 120(3) . . ?
C5B C4B H4B 120.1 . . ?
C4B C5B H5B 118.2 . . ?
C4B C5B C6B 124(3) . . ?
C6B C5B H5B 118.2 . . ?
C1B C6B H6B 121.5 . . ?
C5B C6B C1B 117(2) . . ?
C5B C6B H6B 121.5 . . ?
C8B C7B P1B 118.1(19) . . ?
C12B C7B P1B 122.5(19) . . ?
C12B C7B C8B 119(2) . . ?
C7B C8B H8B 121.1 . . ?
C7B C8B C9B 118(3) . . ?
C9B C8B H8B 121.1 . . ?
C8B C9B H9B 118.4 . . ?
C10B C9B C8B 123(3) . . ?
C10B C9B H9B 118.4 . . ?
C9B C10B H10B 121.0 . . ?
C9B C10B C11B 118(3) . . ?
C11B C10B H10B 121.0 . . ?
C10B C11B H11B 121.1 . . ?
C12B C11B C10B 118(3) . . ?
C12B C11B H11B 121.1 . . ?
C7B C12B H12B 118.0 . . ?
C11B C12B C7B 124(3) . . ?
C11B C12B H12B 118.0 . . ?
C14B C13B P1B 118.2(18) . . ?
C18B C13B P1B 123.9(18) . . ?
C18B C13B C14B 117(2) . . ?
C13B C14B H14B 119.3 . . ?
C15B C14B C13B 121(2) . . ?
C15B C14B H14B 119.3 . . ?
C14B C15B H15B 120.0 . . ?
C14B C15B C16B 120(2) . . ?
C16B C15B H15B 120.0 . . ?
C15B C16B H16B 119.7 . . ?
C15B C16B C17B 121(2) . . ?
C17B C16B H16B 119.7 . . ?
C16B C17B H17B 120.2 . . ?
C16B C17B C18B 120(2) . . ?
C18B C17B H17B 120.2 . . ?
C13B C18B C17B 121(2) . . ?
C13B C18B H18B 119.6 . . ?
C17B C18B H18B 119.6 . . ?
C20B C19B Au1B 177(3) . . ?
C19B C20B C21B 178(3) . . ?
C22B C21B C20B 120(2) . . ?
C22B C21B C26B 119(2) . . ?
C26B C21B C20B 122(2) . . ?
C21B C22B H22B 120.4 . . ?
C21B C22B C23B 119(3) . . ?
C23B C22B H22B 120.4 . . ?
C22B C23B H23B 118.7 . . ?
C24B C23B C22B 123(3) . . ?
C24B C23B H23B 118.7 . . ?
C23B C24B H24B 120.0 . . ?
C25B C24B C23B 120(3) . . ?
C25B C24B H24B 120.0 . . ?
C24B C25B H25B 121.9 . . ?
C24B C25B C26B 116(3) . . ?
C26B C25B H25B 121.9 . . ?
C21B C26B C25B 123(3) . . ?
C21B C26B H26B 118.7 . . ?
C25B C26B H26B 118.7 . . ?
Cl1 C27 H27A 109.6 . . ?
Cl1 C27 H27B 109.6 . . ?
Cl2 C27 Cl1 110(2) . . ?
Cl2 C27 H27A 109.6 . . ?
Cl2 C27 H27B 109.6 . . ?
H27A C27 H27B 108.1 . . ?

loop_
_geom_bond_atom_site_label_1
_geom_bond_atom_site_label_2
_geom_bond_distance
_geom_bond_site_symmetry_2
_geom_bond_publ_flag
Au1 P1 2.268(6) . ?
Au1 C19 1.96(3) . ?
P1 C1 1.80(3) . ?
P1 C7 1.79(2) . ?
P1 C13 1.83(2) . ?
C1 C2 1.38(3) . ?
C1 C6 1.41(3) . ?
C2 H2 0.9300 . ?
C2 C3 1.38(4) . ?
C3 H3 0.9300 . ?
C3 C4 1.36(4) . ?
C4 H4 0.9300 . ?
C4 C5 1.40(4) . ?
C5 H5 0.9300 . ?
C5 C6 1.33(3) . ?
C6 H6 0.9300 . ?
C7 C8 1.37(3) . ?
C7 C12 1.44(3) . ?
C8 H8 0.9300 . ?
C8 C9 1.40(4) . ?
C9 H9 0.9300 . ?
C9 C10 1.40(4) . ?
C10 H10 0.9300 . ?
C10 C11 1.36(4) . ?
C11 H11 0.9300 . ?
C11 C12 1.39(4) . ?
C12 H12 0.9300 . ?
C13 C14 1.35(3) . ?
C13 C18 1.29(4) . ?
C14 H14 0.9300 . ?
C14 C15 1.39(3) . ?
C15 H15 0.9300 . ?
C15 C16 1.41(4) . ?
C16 H16 0.9300 . ?
C16 C17 1.34(3) . ?
C17 H17 0.9300 . ?
C17 C18 1.54(4) . ?
C18 H18 0.9300 . ?
C19 C20 1.24(4) . ?
C20 C21 1.46(4) . ?
C21 C22 1.43(4) . ?
C21 C26 1.34(4) . ?
C22 H22 0.9300 . ?
C22 C23 1.42(4) . ?
C23 H23 0.9300 . ?
C23 C24 1.31(4) . ?
C24 H24 0.9300 . ?
C24 C25 1.36(4) . ?
C25 H25 0.9300 . ?
C25 C26 1.38(4) . ?
C26 H26 0.9300 . ?
Au1A P1A 2.285(6) . ?
Au1A C19A 1.965(18) . ?
P1A C1A 1.81(3) . ?
P1A C7A 1.79(3) . ?
P1A C13A 1.83(2) . ?
C1A C2A 1.44(3) . ?
C1A C6A 1.38(3) . ?
C2A H2A 0.9300 . ?
C2A C3A 1.39(3) . ?
C3A H3A 0.9300 . ?
C3A C4A 1.37(3) . ?
C4A H4A 0.9300 . ?
C4A C5A 1.40(3) . ?
C5A H5A 0.9300 . ?
C5A C6A 1.39(3) . ?
C6A H6A 0.9300 . ?
C7A C8A 1.35(3) . ?
C7A C12A 1.45(4) . ?
C8A H8A 0.9300 . ?
C8A C9A 1.35(4) . ?
C9A H9A 0.9300 . ?
C9A C10A 1.38(4) . ?
C10A H10A 0.9300 . ?
C10A C11A 1.35(4) . ?
C11A H11A 0.9300 . ?
C11A C12A 1.39(4) . ?
C12A H12A 0.9300 . ?
C13A C14A 1.38(3) . ?
C13A C18A 1.38(3) . ?
C14A H14A 0.9300 . ?
C14A C15A 1.35(3) . ?
C15A H15A 0.9300 . ?
C15A C16A 1.39(4) . ?
C16A H16A 0.9300 . ?
C16A C17A 1.39(4) . ?
C17A H17A 0.9300 . ?
C17A C18A 1.36(4) . ?
C18A H18A 0.9300 . ?
C19A C20A 1.26(3) . ?
C20A C21A 1.43(3) . ?
C21A C22A 1.45(3) . ?
C21A C26A 1.34(3) . ?
C22A H22A 0.9300 . ?
C22A C23A 1.40(4) . ?
C23A H23A 0.9300 . ?
C23A C24A 1.47(4) . ?
C24A H24A 0.9300 . ?
C24A C25A 1.32(4) . ?
C25A H25A 0.9300 . ?
C25A C26A 1.36(4) . ?
C26A H26A 0.9300 . ?
Au1B P1B 2.282(7) . ?
Au1B C19B 2.00(3) . ?
P1B C1B 1.82(3) . ?
P1B C7B 1.80(3) . ?
P1B C13B 1.79(2) . ?
C1B C2B 1.36(3) . ?
C1B C6B 1.42(3) . ?
C2B H2B 0.9300 . ?
C2B C3B 1.37(4) . ?
C3B H3B 0.9300 . ?
C3B C4B 1.40(4) . ?
C4B H4B 0.9300 . ?
C4B C5B 1.35(4) . ?
C5B H5B 0.9300 . ?
C5B C6B 1.37(4) . ?
C6B H6B 0.9300 . ?
C7B C8B 1.39(3) . ?
C7B C12B 1.39(3) . ?
C8B H8B 0.9300 . ?
C8B C9B 1.40(4) . ?
C9B H9B 0.9300 . ?
C9B C10B 1.39(4) . ?
C10B H10B 0.9300 . ?
C10B C11B 1.43(4) . ?
C11B H11B 0.9300 . ?
C11B C12B 1.36(4) . ?
C12B H12B 0.9300 . ?
C13B C14B 1.47(3) . ?
C13B C18B 1.37(3) . ?
C14B H14B 0.9300 . ?
C14B C15B 1.35(3) . ?
C15B H15B 0.9300 . ?
C15B C16B 1.37(3) . ?
C16B H16B 0.9300 . ?
C16B C17B 1.41(4) . ?
C17B H17B 0.9300 . ?
C17B C18B 1.41(3) . ?
C18B H18B 0.9300 . ?
C19B C20B 1.18(3) . ?
C20B C21B 1.44(3) . ?
C21B C22B 1.36(4) . ?
C21B C26B 1.36(4) . ?
C22B H22B 0.9300 . ?
C22B C23B 1.41(4) . ?
C23B H23B 0.9300 . ?
C23B C24B 1.36(4) . ?
C24B H24B 0.9300 . ?
C24B C25B 1.36(4) . ?
C25B H25B 0.9300 . ?
C25B C26B 1.47(4) . ?
C26B H26B 0.9300 . ?
Cl1 C27 1.77(4) . ?
Cl2 C27 1.76(4) . ?
C27 H27A 0.9700 . ?
C27 H27B 0.9700 . ?

loop_
_geom_torsion_atom_site_label_1
_geom_torsion_atom_site_label_2
_geom_torsion_atom_site_label_3
_geom_torsion_atom_site_label_4
_geom_torsion
_geom_torsion_site_symmetry_1
_geom_torsion_site_symmetry_2
_geom_torsion_site_symmetry_3
_geom_torsion_site_symmetry_4
_geom_torsion_publ_flag
Au1 P1 C1 C2 4(2) . . . . ?
Au1 P1 C1 C6 -168.0(17) . . . . ?
Au1 P1 C7 C8 32(2) . . . . ?
Au1 P1 C7 C12 -152.5(18) . . . . ?
Au1 P1 C13 C14 -107(2) . . . . ?
Au1 P1 C13 C18 67(2) . . . . ?
P1 C1 C2 C3 -179(2) . . . . ?
P1 C1 C6 C5 178.9(19) . . . . ?
P1 C7 C8 C9 173(2) . . . . ?
P1 C7 C12 C11 -173(2) . . . . ?
P1 C13 C14 C15 175.5(19) . . . . ?
P1 C13 C18 C17 -174.8(17) . . . . ?
C1 P1 C7 C8 -91(2) . . . . ?
C1 P1 C7 C12 84(2) . . . . ?
C1 P1 C13 C14 19(2) . . . . ?
C1 P1 C13 C18 -167(2) . . . . ?
C1 C2 C3 C4 6(4) . . . . ?
C2 C1 C6 C5 7(3) . . . . ?
C2 C3 C4 C5 -6(4) . . . . ?
C3 C4 C5 C6 6(4) . . . . ?
C4 C5 C6 C1 -7(4) . . . . ?
C6 C1 C2 C3 -7(4) . . . . ?
C7 P1 C1 C2 126(2) . . . . ?
C7 P1 C1 C6 -46(2) . . . . ?
C7 P1 C13 C14 129(2) . . . . ?
C7 P1 C13 C18 -57(2) . . . . ?
C7 C8 C9 C10 3(4) . . . . ?
C8 C7 C12 C11 3(4) . . . . ?
C8 C9 C10 C11 -5(5) . . . . ?
C9 C10 C11 C12 5(5) . . . . ?
C10 C11 C12 C7 -4(4) . . . . ?
C12 C7 C8 C9 -2(4) . . . . ?
C13 P1 C1 C2 -122(2) . . . . ?
C13 P1 C1 C6 67(2) . . . . ?
C13 P1 C7 C8 158(2) . . . . ?
C13 P1 C7 C12 -27(2) . . . . ?
C13 C14 C15 C16 -2(4) . . . . ?
C14 C13 C18 C17 -1(4) . . . . ?
C14 C15 C16 C17 1(4) . . . . ?
C15 C16 C17 C18 0(4) . . . . ?
C16 C17 C18 C13 0(4) . . . . ?
C18 C13 C14 C15 2(4) . . . . ?
C20 C21 C22 C23 179(2) . . . . ?
C20 C21 C26 C25 -178(2) . . . . ?
C21 C22 C23 C24 -3(4) . . . . ?
C22 C21 C26 C25 -3(4) . . . . ?
C22 C23 C24 C25 1(4) . . . . ?
C23 C24 C25 C26 -1(4) . . . . ?
C24 C25 C26 C21 2(4) . . . . ?
C26 C21 C22 C23 4(4) . . . . ?
Au1A P1A C1A C2A 3(2) . . . . ?
Au1A P1A C1A C6A -177.9(19) . . . . ?
Au1A P1A C7A C8A 6(2) . . . . ?
Au1A P1A C7A C12A -177.3(19) . . . . ?
Au1A P1A C13A C14A -81.7(19) . . . . ?
Au1A P1A C13A C18A 97(2) . . . . ?
P1A C1A C2A C3A -179.2(19) . . . . ?
P1A C1A C6A C5A 177(2) . . . . ?
P1A C7A C8A C9A 176(2) . . . . ?
P1A C7A C12A C11A -180(2) . . . . ?
P1A C13A C14A C15A 179(2) . . . . ?
P1A C13A C18A C17A -176(2) . . . . ?
C1A P1A C7A C8A -117(2) . . . . ?
C1A P1A C7A C12A 60(2) . . . . ?
C1A P1A C13A C14A 43(2) . . . . ?
C1A P1A C13A C18A -139(2) . . . . ?
C1A C2A C3A C4A 1(4) . . . . ?
C2A C1A C6A C5A -3(4) . . . . ?
C2A C3A C4A C5A -1(4) . . . . ?
C3A C4A C5A C6A -1(4) . . . . ?
C4A C5A C6A C1A 3(4) . . . . ?
C6A C1A C2A C3A 1(4) . . . . ?
C7A P1A C1A C2A 125(2) . . . . ?
C7A P1A C1A C6A -56(2) . . . . ?
C7A P1A C13A C14A 153.9(19) . . . . ?
C7A P1A C13A C18A -27(2) . . . . ?
C7A C8A C9A C10A 1(5) . . . . ?
C8A C7A C12A C11A -2(4) . . . . ?
C8A C9A C10A C11A 4(5) . . . . ?
C9A C10A C11A C12A -8(5) . . . . ?
C10A C11A C12A C7A 7(4) . . . . ?
C12A C7A C8A C9A -1(4) . . . . ?
C13A P1A C1A C2A -124(2) . . . . ?
C13A P1A C1A C6A 55(2) . . . . ?
C13A P1A C7A C8A 133(2) . . . . ?
C13A P1A C7A C12A -50(2) . . . . ?
C13A C14A C15A C16A -4(4) . . . . ?
C14A C13A C18A C17A 3(4) . . . . ?
C14A C15A C16A C17A 3(4) . . . . ?
C15A C16A C17A C18A 0(4) . . . . ?
C16A C17A C18A C13A -3(4) . . . . ?
C18A C13A C14A C15A 1(4) . . . . ?
C20A C21A C22A C23A -179(2) . . . . ?
C20A C21A C26A C25A 180(2) . . . . ?
C21A C22A C23A C24A 0(4) . . . . ?
C22A C21A C26A C25A 1(4) . . . . ?
C22A C23A C24A C25A 1(4) . . . . ?
C23A C24A C25A C26A -1(5) . . . . ?
C24A C25A C26A C21A 0(5) . . . . ?
C26A C21A C22A C23A 0(4) . . . . ?
Au1B P1B C1B C2B -10(2) . . . . ?
Au1B P1B C1B C6B 170.4(18) . . . . ?
Au1B P1B C7B C8B 7(2) . . . . ?
Au1B P1B C7B C12B -170.3(19) . . . . ?
Au1B P1B C13B C14B -71.5(19) . . . . ?
Au1B P1B C13B C18B 99(2) . . . . ?
P1B C1B C2B C3B -179(2) . . . . ?
P1B C1B C6B C5B -180(2) . . . . ?
P1B C7B C8B C9B -179.8(19) . . . . ?
P1B C7B C12B C11B 179(2) . . . . ?
P1B C13B C14B C15B 177.2(19) . . . . ?
P1B C13B C18B C17B -173(2) . . . . ?
C1B P1B C7B C8B -114(2) . . . . ?
C1B P1B C7B C12B 68(2) . . . . ?
C1B P1B C13B C14B 50(2) . . . . ?
C1B P1B C13B C18B -140(2) . . . . ?
C1B C2B C3B C4B 0(4) . . . . ?
C2B C1B C6B C5B 1(4) . . . . ?
C2B C3B C4B C5B -1(4) . . . . ?
C3B C4B C5B C6B 3(5) . . . . ?
C4B C5B C6B C1B -2(4) . . . . ?
C6B C1B C2B C3B 0(4) . . . . ?
C7B P1B C1B C2B 113(2) . . . . ?
C7B P1B C1B C6B -66(2) . . . . ?
C7B P1B C13B C14B 162.7(18) . . . . ?
C7B P1B C13B C18B -27(2) . . . . ?
C7B C8B C9B C10B 0(4) . . . . ?
C8B C7B C12B C11B 2(4) . . . . ?
C8B C9B C10B C11B 2(4) . . . . ?
C9B C10B C11B C12B -2(4) . . . . ?
C10B C11B C12B C7B 1(4) . . . . ?
C12B C7B C8B C9B -2(4) . . . . ?
C13B P1B C1B C2B -134(2) . . . . ?
C13B P1B C1B C6B 47(2) . . . . ?
C13B P1B C7B C8B 134(2) . . . . ?
C13B P1B C7B C12B -44(2) . . . . ?
C13B C14B C15B C16B -5(4) . . . . ?
C14B C13B C18B C17B -2(4) . . . . ?
C14B C15B C16B C17B 1(4) . . . . ?
C15B C16B C17B C18B 3(4) . . . . ?
C16B C17B C18B C13B -2(4) . . . . ?
C18B C13B C14B C15B 6(4) . . . . ?
C20B C21B C22B C23B 178(2) . . . . ?
C20B C21B C26B C25B 178(2) . . . . ?
C21B C22B C23B C24B -2(5) . . . . ?
C22B C21B C26B C25B -7(4) . . . . ?
C22B C23B C24B C25B 4(5) . . . . ?
C23B C24B C25B C26B -8(4) . . . . ?
C24B C25B C26B C21B 9(4) . . . . ?
C26B C21B C22B C23B 3(4) . . . . ?
